data_1005002
loop_
_publ_author_name
'Chern, M Y'
'DiSalvo, F J'

_publ_section_title
;
Synthesis, structure and properties of Ca~2~ZnN~2~
;
_journal_coden_ASTM JSSCBI
_journal_name_full 'Journal of Solid State Chemistry'
_journal_page_first 528
_journal_page_last 533
_journal_paper_doi 10.1016/0022-4596(90)90250-2
_journal_volume 88
_journal_year 1990
_chemical_formula_structural 'Ca2 Zn N2'
_chemical_formula_sum 'Ca2 N2 Zn'
_chemical_name_systematic 'Dicalcium zinc nitride'
_space_group_IT_number 139
_symmetry_cell_setting tetragonal
_symmetry_Int_Tables_number 139
_symmetry_space_group_name_Hall '-I 4 2'
_symmetry_space_group_name_H-M 'I 4/m m m'
_cell_angle_alpha 90
_cell_angle_beta 90
_cell_angle_gamma 90
_cell_formula_units_Z 2
_cell_length_a 3.5835(4)
_cell_length_b 3.5835(4)
_cell_length_c 12.6583(7)
_cell_volume 162.6
_refine_ls_R_factor_all 0.124
_cod_database_code 1005002

loop_
_symmetry_equiv_pos_as_xyz
x,y,z
-x,-y,z
-x,y,z
x,-y,z
-y,x,z
y,-x,z
y,x,z
-y,-x,z
-x,-y,-z
x,y,-z
x,-y,-z
-x,y,-z
y,-x,-z
-y,x,-z
-y,-x,-z
y,x,-z
1/2+x,1/2+y,1/2+z
1/2-x,1/2-y,1/2+z
1/2-x,1/2+y,1/2+z
1/2+x,1/2-y,1/2+z
1/2-y,1/2+x,1/2+z
1/2+y,1/2-x,1/2+z
1/2+y,1/2+x,1/2+z
1/2-y,1/2-x,1/2+z
1/2-x,1/2-y,1/2-z
1/2+x,1/2+y,1/2-z
1/2+x,1/2-y,1/2-z
1/2-x,1/2+y,1/2-z
1/2+y,1/2-x,1/2-z
1/2-y,1/2+x,1/2-z
1/2-y,1/2-x,1/2-z
1/2+y,1/2+x,1/2-z

loop_
_atom_site_label
_atom_site_type_symbol
_atom_site_symmetry_multiplicity
_atom_site_Wyckoff_symbol
_atom_site_fract_x
_atom_site_fract_y
_atom_site_fract_z
_atom_site_occupancy
_atom_site_attached_hydrogens
_atom_site_calc_flag
Zn1 Zn2+ 2 a 0. 0. 0. 1. 0 d
Ca1 Ca2+ 4 e 0. 0. 0.336 1. 0 d
N1 N3- 4 e 0. 0. 0.1455 1. 0 d

loop_
_atom_type_symbol
_atom_type_oxidation_number
Zn2+ 2.000
Ca2+ 2.000
N3- -3.000
